data_7040507
loop_
_publ_author_name
'Wells, Jordann A. L.'
'Seymour, Megan L.'
'Suvova, Mark\'eta'
'Arnold, Polly L.'

_publ_section_title
;
 Dinuclear uranium complexation and manipulation using robust
 tetraaryloxides.
;
_journal_issue 40
_journal_name_full 'Dalton transactions (Cambridge, England : 2003)'
_journal_page_first 16026
_journal_page_last 16032
_journal_paper_doi 10.1039/c6dt02630c
_journal_volume 45
_journal_year 2016
_chemical_formula_moiety 'C60 H67 I2 O4 U, 2(C4 H8 O)'
_chemical_formula_sum 'C68 H83 I2 O6 U'
_chemical_formula_weight 1488.17
_chemical_properties_physical Air-sensitive,Moisture-sensitive
_space_group_crystal_system triclinic
_space_group_IT_number 2
_space_group_name_Hall '-P 1'
_space_group_name_H-M_alt 'P -1'
_symmetry_space_group_name_Hall '-P 1'
_symmetry_space_group_name_H-M 'P -1'
_atom_sites_solution_hydrogens geom
_atom_sites_solution_primary direct
_audit_creation_date 2016-05-05
_audit_creation_method
;
Olex2 1.2
(compiled 2016.02.19 svn.r3266 for OlexSys, GUI svn.r5155)
;
_audit_update_record
;
2016-05-09 deposited with the CCDC.
2016-08-17 downloaded from the CCDC.
;
_cell_angle_alpha 90.4479(17)
_cell_angle_beta 92.5407(16)
_cell_angle_gamma 118.010(2)
_cell_formula_units_Z 2
_cell_length_a 14.4316(3)
_cell_length_b 15.1187(3)
_cell_length_c 16.3119(3)
_cell_measurement_reflns_used 19342
_cell_measurement_temperature 170(2)
_cell_measurement_theta_max 29.1100
_cell_measurement_theta_min 3.5550
_cell_volume 3137.41(12)
_computing_cell_refinement
;
CrysAlisPro, Agilent Technologies,
Version 1.171.37.35 (release 13-08-2014 CrysAlis171 .NET)
(compiled Aug 13 2014,18:06:01)
;
_computing_data_collection
;
CrysAlisPro, Agilent Technologies,
Version 1.171.37.35 (release 13-08-2014 CrysAlis171 .NET)
(compiled Aug 13 2014,18:06:01)
;
_computing_data_reduction
;
CrysAlisPro, Agilent Technologies,
Version 1.171.37.35 (release 13-08-2014 CrysAlis171 .NET)
(compiled Aug 13 2014,18:06:01)
;
_computing_molecular_graphics 'Olex2 (Dolomanov et al., 2009)'
_computing_publication_material 'Olex2 (Dolomanov et al., 2009)'
_computing_structure_refinement 'ShelXL (Sheldrick, 2015)'
_computing_structure_solution 'ShelXT (Sheldrick, 2015)'
_diffrn_ambient_temperature 170(2)
_diffrn_detector 'CCD plate'
_diffrn_detector_area_resol_mean 16.1042
_diffrn_detector_type Eos
_diffrn_measured_fraction_theta_full 0.998
_diffrn_measured_fraction_theta_max 0.999
_diffrn_measurement_details
;
  1 omega  -25.00   23.00   1.0000   10.0000
omega____ theta____ kappa____ phi______ frames
    -      -19.2955  -99.0000  -30.0000 48

  2 omega  -22.00   95.00   1.0000   10.0000
omega____ theta____ kappa____ phi______ frames
    -       21.9518   19.0000   30.0000 117

  3 omega  -25.00   64.00   1.0000   10.0000
omega____ theta____ kappa____ phi______ frames
    -       21.9518  -99.0000   90.0000 89

  4 omega  -47.00   43.00   1.0000   10.0000
omega____ theta____ kappa____ phi______ frames
    -       21.9518  -57.0000 -150.0000 90

  5 omega   34.00   98.00   1.0000   10.0000
omega____ theta____ kappa____ phi______ frames
    -       21.9518  179.0000 -120.0000 64

  6 omega  -88.00    2.00   1.0000   10.0000
omega____ theta____ kappa____ phi______ frames
    -      -19.2955  -57.0000   60.0000 90

  7 omega  -25.00   23.00   1.0000   10.0000
omega____ theta____ kappa____ phi______ frames
    -      -19.2955  -99.0000   30.0000 48

  8 omega   34.00   98.00   1.0000   10.0000
omega____ theta____ kappa____ phi______ frames
    -       21.9518  179.0000   60.0000 64

  9 omega    1.00   91.00   1.0000   10.0000
omega____ theta____ kappa____ phi______ frames
    -       21.9518   57.0000 -120.0000 90

 10 omega   17.00   97.00   1.0000   10.0000
omega____ theta____ kappa____ phi______ frames
    -       21.9518 -157.0000  -29.0000 80

 11 omega   -4.00   94.00   1.0000   10.0000
omega____ theta____ kappa____ phi______ frames
    -       21.9518   38.0000 -180.0000 98
;
_diffrn_measurement_device 'four-circle diffractometer'
_diffrn_measurement_device_type 'Xcalibur, Eos'
_diffrn_measurement_method '\w scans'
_diffrn_orient_matrix_UB_11 0.0154670000
_diffrn_orient_matrix_UB_12 0.0028351000
_diffrn_orient_matrix_UB_13 0.0422304000
_diffrn_orient_matrix_UB_21 0.0530251000
_diffrn_orient_matrix_UB_22 0.0315730000
_diffrn_orient_matrix_UB_23 -0.0090238000
_diffrn_orient_matrix_UB_31 -0.0075789000
_diffrn_orient_matrix_UB_32 0.0426841000
_diffrn_orient_matrix_UB_33 0.0056310000
_diffrn_radiation_monochromator graphite
_diffrn_radiation_probe x-ray
_diffrn_radiation_type MoK\a
_diffrn_radiation_wavelength 0.71073
_diffrn_reflns_av_R_equivalents 0.0426
_diffrn_reflns_av_unetI/netI 0.0427
_diffrn_reflns_Laue_measured_fraction_full 0.998
_diffrn_reflns_Laue_measured_fraction_max 0.999
_diffrn_reflns_limit_h_max 18
_diffrn_reflns_limit_h_min -18
_diffrn_reflns_limit_k_max 19
_diffrn_reflns_limit_k_min -19
_diffrn_reflns_limit_l_max 21
_diffrn_reflns_limit_l_min -21
_diffrn_reflns_number 57292
_diffrn_reflns_point_group_measured_fraction_full 0.998
_diffrn_reflns_point_group_measured_fraction_max 0.999
_diffrn_reflns_theta_full 26.000
_diffrn_reflns_theta_max 27.484
_diffrn_reflns_theta_min 2.901
_diffrn_source 'Enhance (Mo) X-ray Source'
_exptl_absorpt_coefficient_mu 3.620
_exptl_absorpt_correction_T_max 0.783
_exptl_absorpt_correction_T_min 0.525
_exptl_absorpt_correction_type analytical
_exptl_absorpt_process_details
;
CrysAlisPro, Agilent Technologies,
Version 1.171.37.35 (release 13-08-2014 CrysAlis171 .NET)
(compiled Aug 13 2014,18:06:01)
Analytical numeric absorption correction using a multifaceted crystal
            model based on expressions derived by R.C. Clark & J.S. Reid.
(Clark, R. C. & Reid, J. S. (1995). Acta Cryst. A51, 887-897)
Empirical absorption correction using spherical harmonics,
 implemented in SCALE3 ABSPACK scaling algorithm.
;
_exptl_crystal_colour 'translucent intense green'
_exptl_crystal_density_diffrn 1.575
_exptl_crystal_description block
_exptl_crystal_F_000 1474
_exptl_crystal_recrystallization_method 'Re-crystallisation from solvent'
_exptl_crystal_size_max 0.3262
_exptl_crystal_size_mid 0.173
_exptl_crystal_size_min 0.0853
_refine_diff_density_max 3.548
_refine_diff_density_min -1.868
_refine_diff_density_rms 0.148
_refine_ls_extinction_method none
_refine_ls_goodness_of_fit_ref 1.033
_refine_ls_hydrogen_treatment constr
_refine_ls_matrix_type full
_refine_ls_number_parameters 603
_refine_ls_number_reflns 14372
_refine_ls_number_restraints 0
_refine_ls_restrained_S_all 1.033
_refine_ls_R_factor_all 0.0617
_refine_ls_R_factor_gt 0.0483
_refine_ls_shift/su_max 0.002
_refine_ls_shift/su_mean 0.000
_refine_ls_structure_factor_coef Fsqd
_refine_ls_weighting_details 'w=1/[\s^2^(Fo^2^)+(0.0602P)^2^+14.1643P] where P=(Fo^2^+2Fc^2^)/3'
_refine_ls_weighting_scheme calc
_refine_ls_wR_factor_gt 0.1199
_refine_ls_wR_factor_ref 0.1280
_reflns_Friedel_coverage 0.000
_reflns_number_gt 12061
_reflns_number_total 14372
_reflns_threshold_expression 'I > 2\s(I)'
_cod_data_source_file c6dt02630c2.cif
_cod_data_source_block p15180_tri
_cod_depositor_comments 'Adding full bibliography for 7040504--7040510.cif.'
_cod_database_code 7040507
_chemical_oxdiff_formula 'C120 H120 O4 U2 I2'
_shelx_space_group_comment
;
The symmetry employed for this shelxl refinement is uniquely defined
by the following loop, which should always be used as a source of
symmetry information in preference to the above space-group names.
They are only intended as comments.
;
_reflns_odcompleteness_completeness 99.85
_reflns_odcompleteness_iscentric 1
_reflns_odcompleteness_theta 27.42
_olex2_refinement_description
;
1. Fixed Uiso
 At 1.2 times of:
  All C(H) groups, All C(H,H) groups
 At 1.5 times of:
  All C(H,H,H) groups
2. Uiso/Uaniso restraints and constraints
Uanis(O2S) = Uanis(C8S) = Uanis(C7S) = Uanis(C6S) = Uanis(C5S)
Uanis(C15S) = Uanis(C16S) = Uanis(O4S) = Uanis(C13S) = Uanis(C14S)
Uanis(C12S) = Uanis(C11S) = Uanis(C10S) = Uanis(C9S) = Uanis(O3S)
3.a Ternary CH refined with riding coordinates:
 C1(H1)
3.b Secondary CH2 refined with riding coordinates:
 C8S(H8SA,H8SB), C7S(H7SA,H7SB), C6S(H6SA,H6SB), C5S(H5SA,H5SB), C4S(H4SA,
 H4SB), C1S(H1SA,H1SB), C2S(H2SA,H2SB), C3S(H3SA,H3SB), C12S(H12G,H12H),
 C11S(H11A,H11B), C10S(H10A,H10B), C9S(H9SA,H9SB), C15S(H15A,H15B), C16S(H16A,
 H16B), C13S(H13A,H13B), C14S(H14G,H14H)
3.c Aromatic/amide H refined with riding coordinates:
 C15(H15), C23(H23), C25(H25), C13(H13), C3(H3), C144(H144), C4(H4),
 C226(H226), C145(H145), C143(H143), C146(H146), C142(H142), C242(H242),
 C222(H222), C225(H225), C224(H224), C246(H246), C245(H245), C122(H122),
 C243(H243), C126(H126), C244(H244), C223(H223), C125(H125), C124(H124),
 C123(H123)
3.d Fitted pentagon refined as free rotating group:
 O2S(C8S,C7S,C6S,C5S), C12S(C11S,C10S,C9S,O3S), C15S(C16S,O4S,C13S,C14S)
3.e Idealised Me refined as rotating group:
 C127(H12A,H12B,H12C), C248(H24A,H24B,H24C), C228(H22A,H22B,H22C), C227(H22D,
 H22E,H22F), C128(H12D,H12E,H12F), C147(H14A,H14B,H14C), C148(H14D,H14E,H14F),
 C247(H24D,H24E,H24F)
;
_shelx_shelxl_version_number 2014/7
_olex2_submission_special_instructions 'No special instructions were received'
_solvent_exptl_crystal_recrystallization_method THF

loop_
_space_group_symop_operation_xyz
'x, y, z'
'-x, -y, -z'

loop_
_atom_site_label
_atom_site_type_symbol
_atom_site_fract_x
_atom_site_fract_y
_atom_site_fract_z
_atom_site_U_iso_or_equiv
_atom_site_adp_type
_atom_site_occupancy
_atom_site_site_symmetry_order
_atom_site_calc_flag
_atom_site_refinement_flags_posn
_atom_site_disorder_assembly
_atom_site_disorder_group
U1 U 0.89839(2) 0.57192(2) 0.19874(2) 0.02511(7) Uani 1 1 d . . .
I1 I 1.00104(3) 0.43598(3) 0.21666(3) 0.04898(13) Uani 1 1 d . . .
I2 I 1.11354(4) 0.72535(4) 0.14540(4) 0.06065(16) Uani 1 1 d . A 1
O1 O 0.7477(3) 0.4596(3) 0.2254(2) 0.0246(8) Uani 1 1 d . . .
O2 O 0.8488(3) 0.6825(3) 0.2033(2) 0.0257(8) Uani 1 1 d . . .
O1S O 0.9377(3) 0.5997(3) 0.3449(2) 0.0335(9) Uani 1 1 d . . .
C16 C 0.5921(4) 0.4788(4) 0.2175(3) 0.0202(10) Uani 1 1 d . . .
C1 C 0.6368(4) 0.5569(4) 0.1520(3) 0.0201(10) Uani 1 1 d . . .
H1 H 0.6996 0.5543 0.1346 0.024 Uiso 1 1 calc R . .
C15 C 0.4907(4) 0.4492(4) 0.2433(3) 0.0233(10) Uani 1 1 d . . .
H15 H 0.4559 0.4845 0.2252 0.028 Uiso 1 1 calc R . .
O2S O 0.8491(5) 0.5262(5) 0.0569(3) 0.0961(16) Uani 1 1 d . . .
C8S C 0.7870(6) 0.4230(5) 0.0349(4) 0.0961(16) Uani 1 1 d G . .
H8SA H 0.7361 0.3898 0.0759 0.115 Uiso 1 1 calc R . .
H8SB H 0.8313 0.3909 0.0316 0.115 Uiso 1 1 calc R . .
C7S C 0.7346(6) 0.4158(5) -0.0426(4) 0.0961(16) Uani 1 1 d G . .
H7SA H 0.7543 0.3803 -0.0822 0.115 Uiso 1 1 calc R . .
H7SB H 0.6591 0.3793 -0.0380 0.115 Uiso 1 1 calc R . .
C6S C 0.7644(7) 0.5146(6) -0.0685(3) 0.0961(16) Uani 1 1 d G . .
H6SA H 0.7029 0.5245 -0.0760 0.115 Uiso 1 1 calc R . .
H6SB H 0.7981 0.5255 -0.1203 0.115 Uiso 1 1 calc R . .
C5S C 0.8352(6) 0.5828(5) -0.0070(4) 0.0961(16) Uani 1 1 d G . .
H5SA H 0.9021 0.6258 -0.0299 0.115 Uiso 1 1 calc R . .
H5SB H 0.8069 0.6247 0.0143 0.115 Uiso 1 1 calc R . .
C24 C 0.6381(4) 0.7976(4) 0.2270(3) 0.0261(11) Uani 1 1 d . . .
C26 C 0.6753(4) 0.6633(4) 0.1860(3) 0.0213(10) Uani 1 1 d . . .
C23 C 0.7443(4) 0.8562(4) 0.2475(3) 0.0279(11) Uani 1 1 d . . .
H23 H 0.7670 0.9213 0.2675 0.033 Uiso 1 1 calc R . .
C25 C 0.6053(4) 0.7011(4) 0.1962(3) 0.0229(10) Uani 1 1 d . . .
H25 H 0.5344 0.6605 0.1819 0.027 Uiso 1 1 calc R . .
C13 C 0.4952(4) 0.3186(4) 0.3187(3) 0.0275(11) Uani 1 1 d . . .
H13 H 0.4627 0.2653 0.3534 0.033 Uiso 1 1 calc R . .
C14 C 0.4405(4) 0.3709(4) 0.2936(3) 0.0252(11) Uani 1 1 d . . .
C2 C 0.5620(4) 0.5279(4) 0.0754(3) 0.0201(10) Uani 1 1 d . . .
C11 C 0.6464(4) 0.4272(4) 0.2472(3) 0.0231(10) Uani 1 1 d . . .
C22 C 0.8191(4) 0.8231(4) 0.2399(3) 0.0254(11) Uani 1 1 d . . .
C3 C 0.4971(4) 0.4287(4) 0.0524(3) 0.0247(11) Uani 1 1 d . . .
H3 H 0.4941 0.3791 0.0872 0.030 Uiso 1 1 calc R . .
C144 C 0.3163(6) 0.3224(6) 0.5807(4) 0.0486(18) Uani 1 1 d . . .
H144 H 0.3158 0.3215 0.6377 0.058 Uiso 1 1 calc R . .
C127 C 0.7457(5) 0.3202(5) 0.3613(4) 0.0392(14) Uani 1 1 d . . .
H12A H 0.7980 0.3736 0.3317 0.059 Uiso 1 1 calc GR . .
H12B H 0.7690 0.2716 0.3737 0.059 Uiso 1 1 calc GR . .
H12C H 0.7348 0.3468 0.4115 0.059 Uiso 1 1 calc GR . .
C141 C 0.3196(4) 0.3252(4) 0.4085(4) 0.0275(11) Uani 1 1 d . . .
C12 C 0.5952(4) 0.3423(4) 0.2945(3) 0.0259(11) Uani 1 1 d . . .
C4 C 0.4361(4) 0.4005(4) -0.0209(3) 0.0243(11) Uani 1 1 d . . .
H4 H 0.3933 0.3328 -0.0339 0.029 Uiso 1 1 calc R . .
C226 C 0.9538(5) 1.0682(5) 0.2346(5) 0.0437(16) Uani 1 1 d . . .
H226 H 0.9479 1.0524 0.1788 0.052 Uiso 1 1 calc R . .
C240 C 0.5573(5) 0.8366(4) 0.2342(4) 0.0329(13) Uani 1 1 d . . .
C120 C 0.6419(5) 0.2699(4) 0.3086(4) 0.0306(12) Uani 1 1 d . . .
C221 C 0.9516(5) 0.9992(4) 0.2913(4) 0.0359(14) Uani 1 1 d . . .
C140 C 0.3255(4) 0.3299(5) 0.3160(3) 0.0304(12) Uani 1 1 d . . .
C21 C 0.7826(4) 0.7237(4) 0.2090(3) 0.0227(10) Uani 1 1 d . . .
C145 C 0.2669(6) 0.2355(6) 0.5351(5) 0.0481(17) Uani 1 1 d . . .
H145 H 0.2324 0.1750 0.5614 0.058 Uiso 1 1 calc R . .
C248 C 0.5168(6) 0.8436(6) 0.1478(5) 0.0502(18) Uani 1 1 d . . .
H24A H 0.5741 0.8906 0.1176 0.075 Uiso 1 1 calc GR . .
H24B H 0.4647 0.8657 0.1510 0.075 Uiso 1 1 calc GR . .
H24C H 0.4862 0.7789 0.1204 0.075 Uiso 1 1 calc GR . .
C228 C 1.0007(6) 0.9092(5) 0.1853(5) 0.0502(18) Uani 1 1 d . . .
H22A H 0.9938 0.8456 0.1676 0.075 Uiso 1 1 calc GR . .
H22B H 1.0735 0.9549 0.1984 0.075 Uiso 1 1 calc GR . .
H22C H 0.9745 0.9356 0.1420 0.075 Uiso 1 1 calc GR . .
C227 C 0.9797(5) 0.8517(5) 0.3293(5) 0.0465(17) Uani 1 1 d . . .
H22D H 0.9332 0.8308 0.3737 0.070 Uiso 1 1 calc GR . .
H22E H 1.0483 0.9017 0.3493 0.070 Uiso 1 1 calc GR . .
H22F H 0.9843 0.7950 0.3069 0.070 Uiso 1 1 calc GR . .
C128 C 0.5676(6) 0.1763(5) 0.3535(5) 0.0444(16) Uani 1 1 d . . .
H12D H 0.5981 0.1321 0.3591 0.067 Uiso 1 1 calc GR . .
H12E H 0.5014 0.1425 0.3227 0.067 Uiso 1 1 calc GR . .
H12F H 0.5568 0.1957 0.4070 0.067 Uiso 1 1 calc GR . .
C4S C 0.8594(6) 0.5964(5) 0.3991(4) 0.0433(15) Uani 1 1 d . . .
H4SA H 0.7950 0.5335 0.3913 0.052 Uiso 1 1 calc R . .
H4SB H 0.8436 0.6511 0.3888 0.052 Uiso 1 1 calc R . .
C220 C 0.9371(5) 0.8958(4) 0.2619(4) 0.0339(13) Uani 1 1 d . . .
C143 C 0.3673(5) 0.4120(6) 0.5415(4) 0.0448(16) Uani 1 1 d . . .
H143 H 0.4006 0.4720 0.5721 0.054 Uiso 1 1 calc R . .
C147 C 0.2785(5) 0.3969(6) 0.2849(4) 0.0486(18) Uani 1 1 d . . .
H14A H 0.3184 0.4630 0.3092 0.073 Uiso 1 1 calc GR . .
H14B H 0.2068 0.3692 0.2998 0.073 Uiso 1 1 calc GR . .
H14C H 0.2810 0.4003 0.2262 0.073 Uiso 1 1 calc GR . .
C121 C 0.6525(5) 0.2311(4) 0.2230(4) 0.0357(13) Uani 1 1 d . . .
C146 C 0.2669(5) 0.2353(5) 0.4494(4) 0.0374(14) Uani 1 1 d . . .
H146 H 0.2317 0.1750 0.4193 0.045 Uiso 1 1 calc R . .
C142 C 0.3689(5) 0.4129(5) 0.4569(4) 0.0367(14) Uani 1 1 d . . .
H142 H 0.4040 0.4739 0.4315 0.044 Uiso 1 1 calc R . .
C242 C 0.4960(5) 0.7510(5) 0.3677(4) 0.0426(15) Uani 1 1 d . . .
H242 H 0.5659 0.7851 0.3872 0.051 Uiso 1 1 calc R . .
C241 C 0.4703(5) 0.7656(4) 0.2881(4) 0.0319(13) Uani 1 1 d . . .
C1S C 1.0343(6) 0.6229(7) 0.3925(5) 0.059(2) Uani 1 1 d . . .
H1SA H 1.0944 0.6747 0.3667 0.071 Uiso 1 1 calc R . .
H1SB H 1.0439 0.5637 0.3970 0.071 Uiso 1 1 calc R . .
C222 C 0.9615(6) 1.0258(5) 0.3726(5) 0.0506(18) Uani 1 1 d . . .
H222 H 0.9620 0.9816 0.4117 0.061 Uiso 1 1 calc R . .
C225 C 0.9646(6) 1.1601(5) 0.2602(5) 0.0507(18) Uani 1 1 d . . .
H225 H 0.9666 1.2057 0.2214 0.061 Uiso 1 1 calc R . .
C224 C 0.9724(6) 1.1846(5) 0.3417(6) 0.055(2) Uani 1 1 d . . .
H224 H 0.9785 1.2462 0.3583 0.066 Uiso 1 1 calc R . .
C246 C 0.3651(5) 0.7138(6) 0.2616(5) 0.0491(18) Uani 1 1 d . . .
H246 H 0.3445 0.7224 0.2087 0.059 Uiso 1 1 calc R . .
C245 C 0.2905(6) 0.6495(7) 0.3130(7) 0.068(3) Uani 1 1 d . . .
H245 H 0.2207 0.6140 0.2937 0.082 Uiso 1 1 calc R . .
C122 C 0.7362(6) 0.2147(5) 0.2063(5) 0.0461(16) Uani 1 1 d . . .
H122 H 0.7897 0.2290 0.2463 0.055 Uiso 1 1 calc R . .
C243 C 0.4212(7) 0.6872(7) 0.4196(5) 0.060(2) Uani 1 1 d . . .
H243 H 0.4406 0.6783 0.4727 0.072 Uiso 1 1 calc R . .
C148 C 0.2612(6) 0.2261(6) 0.2734(5) 0.0515(19) Uani 1 1 d . . .
H14D H 0.2620 0.2330 0.2150 0.077 Uiso 1 1 calc GR . .
H14E H 0.1900 0.1969 0.2898 0.077 Uiso 1 1 calc GR . .
H14F H 0.2914 0.1836 0.2889 0.077 Uiso 1 1 calc GR . .
C126 C 0.5729(7) 0.2059(6) 0.1630(5) 0.056(2) Uani 1 1 d . . .
H126 H 0.5150 0.2148 0.1737 0.068 Uiso 1 1 calc R . .
C244 C 0.3176(7) 0.6374(6) 0.3909(7) 0.069(3) Uani 1 1 d . . .
H244 H 0.2662 0.5953 0.4251 0.083 Uiso 1 1 calc R . .
C247 C 0.6064(6) 0.9426(5) 0.2737(5) 0.0507(19) Uani 1 1 d . . .
H24D H 0.6350 0.9421 0.3278 0.076 Uiso 1 1 calc GR . .
H24E H 0.5535 0.9637 0.2770 0.076 Uiso 1 1 calc GR . .
H24F H 0.6614 0.9881 0.2408 0.076 Uiso 1 1 calc GR . .
C223 C 0.9712(7) 1.1191(6) 0.3985(6) 0.060(2) Uani 1 1 d . . .
H223 H 0.9767 1.1356 0.4542 0.072 Uiso 1 1 calc R . .
C125 C 0.5785(9) 0.1669(8) 0.0861(6) 0.081(3) Uani 1 1 d . . .
H125 H 0.5245 0.1500 0.0461 0.097 Uiso 1 1 calc R . .
C124 C 0.6639(9) 0.1538(8) 0.0701(6) 0.078(3) Uani 1 1 d . . .
H124 H 0.6690 0.1294 0.0189 0.094 Uiso 1 1 calc R . .
C2S C 1.0229(8) 0.6578(9) 0.4736(5) 0.077(3) Uani 1 1 d . . .
H2SA H 1.0509 0.7300 0.4758 0.092 Uiso 1 1 calc R . .
H2SB H 1.0590 0.6391 0.5161 0.092 Uiso 1 1 calc R . .
C3S C 0.9067(7) 0.6060(9) 0.4835(5) 0.081(3) Uani 1 1 d . . .
H3SA H 0.8841 0.5406 0.5066 0.097 Uiso 1 1 calc R . .
H3SB H 0.8870 0.6454 0.5190 0.097 Uiso 1 1 calc R . .
C123 C 0.7406(7) 0.1768(7) 0.1295(6) 0.068(3) Uani 1 1 d . . .
H123 H 0.7979 0.1670 0.1188 0.081 Uiso 1 1 calc R . .
C12S C 0.2966(13) -0.0647(11) 0.3425(7) 0.192(4) Uani 1 1 d . . .
H12G H 0.2375 -0.1175 0.3113 0.231 Uiso 1 1 calc R . .
H12H H 0.3529 -0.0301 0.3058 0.231 Uiso 1 1 calc R . .
C11S C 0.3311(13) -0.1060(11) 0.4075(9) 0.192(4) Uani 1 1 d G . .
H11A H 0.4035 -0.0909 0.4013 0.231 Uiso 1 1 calc R . .
H11B H 0.2881 -0.1783 0.4068 0.231 Uiso 1 1 calc R . .
C10S C 0.3222(14) -0.0633(12) 0.4827(7) 0.192(4) Uani 1 1 d G . .
H10A H 0.3905 -0.0281 0.5117 0.231 Uiso 1 1 calc R . .
H10B H 0.2750 -0.1155 0.5173 0.231 Uiso 1 1 calc R . .
C9S C 0.2822(13) 0.0044(11) 0.4641(7) 0.192(4) Uani 1 1 d G . .
H9SA H 0.2163 -0.0159 0.4900 0.231 Uiso 1 1 calc R . .
H9SB H 0.3317 0.0714 0.4845 0.231 Uiso 1 1 calc R . .
O3S O 0.2664(11) 0.0036(9) 0.3775(8) 0.192(4) Uani 1 1 d G . .
C15S C 0.2741(12) 0.0391(12) 0.0566(11) 0.203(4) Uani 1 1 d . . .
H15A H 0.3309 0.0362 0.0291 0.243 Uiso 1 1 calc R . .
H15B H 0.2727 0.0152 0.1117 0.243 Uiso 1 1 calc R . .
C16S C 0.1768(13) -0.0214(8) 0.0126(10) 0.203(4) Uani 1 1 d G . .
H16A H 0.1879 -0.0527 -0.0354 0.243 Uiso 1 1 calc R . .
H16B H 0.1297 -0.0738 0.0472 0.243 Uiso 1 1 calc R . .
O4S O 0.1322(10) 0.0412(10) -0.0114(8) 0.203(4) Uani 1 1 d G . .
C13S C 0.2020(13) 0.1404(9) 0.0176(10) 0.203(4) Uani 1 1 d G . .
H13A H 0.1669 0.1640 0.0545 0.243 Uiso 1 1 calc R . .
H13B H 0.2251 0.1851 -0.0280 0.243 Uiso 1 1 calc R . .
C14S C 0.2897(11) 0.1391(10) 0.0597(11) 0.203(4) Uani 1 1 d G . .
H14G H 0.3539 0.1832 0.0337 0.243 Uiso 1 1 calc R . .
H14H H 0.2957 0.1621 0.1163 0.243 Uiso 1 1 calc R . .

loop_
_atom_site_aniso_label
_atom_site_aniso_U_11
_atom_site_aniso_U_22
_atom_site_aniso_U_33
_atom_site_aniso_U_23
_atom_site_aniso_U_13
_atom_site_aniso_U_12
U1 0.02221(11) 0.02845(11) 0.02844(11) -0.00105(7) 0.00210(7) 0.01500(8)
I1 0.0372(2) 0.0360(2) 0.0828(4) 0.0001(2) 0.0070(2) 0.02442(19)
I2 0.0408(3) 0.0490(3) 0.0976(4) 0.0193(3) 0.0313(3) 0.0230(2)
O1 0.0226(18) 0.0277(19) 0.0259(19) 0.0012(15) 0.0005(15) 0.0139(16)
O2 0.0219(18) 0.0281(19) 0.029(2) -0.0050(15) -0.0032(15) 0.0141(16)
O1S 0.032(2) 0.047(2) 0.027(2) -0.0003(18) 0.0019(17) 0.023(2)
C16 0.024(2) 0.025(2) 0.013(2) -0.0030(18) -0.0007(18) 0.013(2)
C1 0.023(2) 0.022(2) 0.018(2) -0.0027(18) -0.0015(19) 0.013(2)
C15 0.028(3) 0.031(3) 0.019(2) 0.000(2) 0.000(2) 0.020(2)
O2S 0.100(4) 0.146(5) 0.055(2) -0.017(3) -0.008(2) 0.070(4)
C8S 0.100(4) 0.146(5) 0.055(2) -0.017(3) -0.008(2) 0.070(4)
C7S 0.100(4) 0.146(5) 0.055(2) -0.017(3) -0.008(2) 0.070(4)
C6S 0.100(4) 0.146(5) 0.055(2) -0.017(3) -0.008(2) 0.070(4)
C5S 0.100(4) 0.146(5) 0.055(2) -0.017(3) -0.008(2) 0.070(4)
C24 0.027(3) 0.026(3) 0.028(3) -0.003(2) 0.000(2) 0.015(2)
C26 0.028(3) 0.023(2) 0.016(2) -0.0033(18) -0.0012(19) 0.014(2)
C23 0.030(3) 0.025(3) 0.029(3) -0.007(2) -0.001(2) 0.013(2)
C25 0.019(2) 0.028(3) 0.022(3) -0.003(2) -0.0017(19) 0.012(2)
C13 0.029(3) 0.028(3) 0.026(3) 0.005(2) 0.004(2) 0.013(2)
C14 0.024(3) 0.035(3) 0.019(2) -0.002(2) 0.000(2) 0.015(2)
C2 0.020(2) 0.025(2) 0.017(2) 0.0010(19) 0.0026(19) 0.012(2)
C11 0.028(3) 0.023(2) 0.016(2) -0.0024(19) 0.003(2) 0.010(2)
C22 0.025(3) 0.023(3) 0.026(3) -0.006(2) -0.004(2) 0.011(2)
C3 0.037(3) 0.022(2) 0.017(2) 0.0028(19) 0.000(2) 0.015(2)
C144 0.050(4) 0.080(5) 0.027(3) 0.006(3) 0.009(3) 0.039(4)
C127 0.045(4) 0.040(3) 0.042(4) 0.005(3) -0.005(3) 0.029(3)
C141 0.024(3) 0.032(3) 0.032(3) 0.008(2) 0.007(2) 0.017(2)
C12 0.030(3) 0.029(3) 0.024(3) 0.000(2) -0.001(2) 0.018(2)
C4 0.033(3) 0.014(2) 0.021(3) -0.0005(18) -0.002(2) 0.008(2)
C226 0.042(4) 0.034(3) 0.054(4) -0.006(3) -0.008(3) 0.017(3)
C240 0.031(3) 0.032(3) 0.044(4) -0.010(3) -0.003(3) 0.022(3)
C120 0.033(3) 0.030(3) 0.033(3) 0.004(2) -0.002(2) 0.019(3)
C221 0.024(3) 0.024(3) 0.056(4) -0.009(3) -0.006(3) 0.008(2)
C140 0.026(3) 0.042(3) 0.025(3) 0.004(2) 0.000(2) 0.017(3)
C21 0.018(2) 0.023(2) 0.025(3) 0.003(2) -0.002(2) 0.008(2)
C145 0.044(4) 0.059(5) 0.050(4) 0.020(4) 0.017(3) 0.031(4)
C248 0.061(5) 0.066(5) 0.046(4) 0.005(3) 0.001(3) 0.049(4)
C228 0.039(4) 0.034(3) 0.076(5) 0.002(3) 0.017(4) 0.015(3)
C227 0.035(3) 0.032(3) 0.069(5) -0.005(3) -0.019(3) 0.014(3)
C128 0.045(4) 0.034(3) 0.058(4) 0.012(3) 0.004(3) 0.021(3)
C4S 0.043(4) 0.046(4) 0.044(4) -0.005(3) 0.010(3) 0.023(3)
C220 0.028(3) 0.024(3) 0.047(4) -0.003(2) -0.001(3) 0.010(2)
C143 0.038(4) 0.064(5) 0.035(4) -0.013(3) -0.001(3) 0.027(3)
C147 0.037(4) 0.082(5) 0.043(4) 0.027(4) 0.013(3) 0.040(4)
C121 0.038(3) 0.027(3) 0.046(4) -0.002(3) 0.001(3) 0.018(3)
C146 0.034(3) 0.039(3) 0.041(4) 0.007(3) 0.008(3) 0.018(3)
C142 0.034(3) 0.041(3) 0.035(3) 0.002(3) 0.006(3) 0.016(3)
C242 0.039(4) 0.055(4) 0.044(4) -0.004(3) 0.005(3) 0.030(3)
C241 0.029(3) 0.029(3) 0.041(3) -0.011(2) 0.003(2) 0.016(2)
C1S 0.050(4) 0.097(7) 0.046(4) -0.014(4) -0.016(3) 0.050(5)
C222 0.061(5) 0.040(4) 0.052(4) -0.006(3) -0.006(4) 0.026(4)
C225 0.042(4) 0.031(3) 0.075(5) 0.000(3) -0.011(4) 0.016(3)
C224 0.051(4) 0.034(4) 0.082(6) -0.017(4) -0.007(4) 0.022(3)
C246 0.032(3) 0.063(5) 0.055(4) -0.024(4) -0.002(3) 0.026(3)
C245 0.032(4) 0.069(6) 0.092(7) -0.034(5) 0.011(4) 0.016(4)
C122 0.043(4) 0.040(4) 0.059(5) -0.007(3) 0.003(3) 0.023(3)
C243 0.076(6) 0.070(5) 0.057(5) 0.009(4) 0.024(4) 0.051(5)
C148 0.036(4) 0.066(5) 0.041(4) -0.011(3) -0.001(3) 0.014(3)
C126 0.060(5) 0.069(5) 0.051(5) -0.019(4) -0.008(4) 0.041(4)
C244 0.061(5) 0.051(5) 0.096(8) 0.000(5) 0.043(5) 0.025(4)
C247 0.040(4) 0.031(3) 0.086(6) -0.015(3) 0.005(4) 0.021(3)
C223 0.067(5) 0.047(4) 0.063(5) -0.018(4) -0.003(4) 0.026(4)
C125 0.084(7) 0.100(8) 0.066(6) -0.041(6) -0.027(5) 0.052(6)
C124 0.090(7) 0.081(7) 0.072(6) -0.038(5) 0.002(5) 0.048(6)
C2S 0.068(6) 0.125(9) 0.049(5) -0.032(5) -0.018(4) 0.056(6)
C3S 0.062(6) 0.121(9) 0.035(4) -0.013(5) 0.001(4) 0.022(6)
C123 0.061(5) 0.065(5) 0.083(7) -0.027(5) 0.007(5) 0.036(5)
C12S 0.257(10) 0.189(8) 0.187(9) -0.050(7) -0.041(8) 0.157(8)
C11S 0.257(10) 0.189(8) 0.187(9) -0.050(7) -0.041(8) 0.157(8)
C10S 0.257(10) 0.189(8) 0.187(9) -0.050(7) -0.041(8) 0.157(8)
C9S 0.257(10) 0.189(8) 0.187(9) -0.050(7) -0.041(8) 0.157(8)
O3S 0.257(10) 0.189(8) 0.187(9) -0.050(7) -0.041(8) 0.157(8)
C15S 0.249(12) 0.148(8) 0.215(10) 0.017(7) -0.016(8) 0.098(8)
C16S 0.249(12) 0.148(8) 0.215(10) 0.017(7) -0.016(8) 0.098(8)
O4S 0.249(12) 0.148(8) 0.215(10) 0.017(7) -0.016(8) 0.098(8)
C13S 0.249(12) 0.148(8) 0.215(10) 0.017(7) -0.016(8) 0.098(8)
C14S 0.249(12) 0.148(8) 0.215(10) 0.017(7) -0.016(8) 0.098(8)

loop_
_atom_type_symbol
_atom_type_description
_atom_type_scat_dispersion_real
_atom_type_scat_dispersion_imag
_atom_type_scat_source
C C 0.0033 0.0016 'International Tables Vol C Tables 4.2.6.8 and 6.1.1.4'
H H 0.0000 0.0000 'International Tables Vol C Tables 4.2.6.8 and 6.1.1.4'
I I -0.4742 1.8119 'International Tables Vol C Tables 4.2.6.8 and 6.1.1.4'
O O 0.0106 0.0060 'International Tables Vol C Tables 4.2.6.8 and 6.1.1.4'
U U -9.6767 9.6646 'International Tables Vol C Tables 4.2.6.8 and 6.1.1.4'

loop_
_exptl_crystal_face_index_h
_exptl_crystal_face_index_k
_exptl_crystal_face_index_l
_exptl_crystal_face_perp_dist
_exptl_oxdiff_crystal_face_indexfrac_h
_exptl_oxdiff_crystal_face_indexfrac_k
_exptl_oxdiff_crystal_face_indexfrac_l
_exptl_oxdiff_crystal_face_x
_exptl_oxdiff_crystal_face_y
_exptl_oxdiff_crystal_face_z
-18 0 6 0.0765 -17.9958 0.0099 6.0044 -0.0247 -1.0081 0.1706
18 0 -6 0.0765 17.9958 -0.0099 -6.0044 0.0247 1.0081 -0.1706
2 -20 0 0.1226 2.0047 -19.9893 0.0064 -0.0254 -0.5249 -0.8684
-2 20 0 0.1226 -2.0047 19.9893 -0.0064 0.0254 0.5249 0.8684
1 -2 23 0.0426 1.0078 -1.9957 22.9966 0.9811 -0.2171 0.0367
-1 2 -23 0.0426 -1.0078 1.9957 -22.9966 -0.9811 0.2171 -0.0367

loop_
_geom_angle_atom_site_label_1
_geom_angle_atom_site_label_2
_geom_angle_atom_site_label_3
_geom_angle
_geom_angle_site_symmetry_1
_geom_angle_site_symmetry_3
I2 U1 I1 84.088(14) . .
O1 U1 I1 94.56(10) . .
O1 U1 I2 174.94(10) . .
O1 U1 O2 91.27(14) . .
O1 U1 O1S 87.52(14) . .
O1 U1 O2S 87.7(2) . .
O2 U1 I1 169.35(10) . .
O2 U1 I2 90.84(10) . .
O2 U1 O1S 87.62(14) . .
O2 U1 O2S 96.1(2) . .
O1S U1 I1 83.75(10) . .
O1S U1 I2 97.16(10) . .
O2S U1 I1 93.05(17) . .
O2S U1 I2 87.54(17) . .
O2S U1 O1S 174.0(2) . .
C11 O1 U1 152.9(3) . .
C21 O2 U1 159.1(3) . .
C4S O1S U1 120.6(4) . .
C4S O1S C1S 109.6(5) . .
C1S O1S U1 129.8(4) . .
C15 C16 C1 119.9(4) . .
C15 C16 C11 118.4(5) . .
C11 C16 C1 121.3(4) . .
C16 C1 H1 105.6 . .
C16 C1 C26 112.5(4) . .
C16 C1 C2 111.3(4) . .
C26 C1 H1 105.6 . .
C26 C1 C2 115.3(4) . .
C2 C1 H1 105.6 . .
C16 C15 H15 118.5 . .
C14 C15 C16 123.1(5) . .
C14 C15 H15 118.5 . .
C8S O2S U1 118.2(4) . .
C5S O2S U1 129.1(4) . .
C5S O2S C8S 108.0 . .
O2S C8S H8SA 110.1 . .
O2S C8S H8SB 110.1 . .
O2S C8S C7S 108.0 . .
H8SA C8S H8SB 108.4 . .
C7S C8S H8SA 110.1 . .
C7S C8S H8SB 110.1 . .
C8S C7S H7SA 110.1 . .
C8S C7S H7SB 110.1 . .
H7SA C7S H7SB 108.4 . .
C6S C7S C8S 108.0 . .
C6S C7S H7SA 110.1 . .
C6S C7S H7SB 110.1 . .
C7S C6S H6SA 110.1 . .
C7S C6S H6SB 110.1 . .
C7S C6S C5S 108.0 . .
H6SA C6S H6SB 108.4 . .
C5S C6S H6SA 110.1 . .
C5S C6S H6SB 110.1 . .
O2S C5S C6S 108.0 . .
O2S C5S H5SA 110.1 . .
O2S C5S H5SB 110.1 . .
C6S C5S H5SA 110.1 . .
C6S C5S H5SB 110.1 . .
H5SA C5S H5SB 108.4 . .
C23 C24 C25 117.6(5) . .
C23 C24 C240 122.8(5) . .
C25 C24 C240 119.6(5) . .
C25 C26 C1 120.6(5) . .
C25 C26 C21 119.3(5) . .
C21 C26 C1 120.0(4) . .
C24 C23 H23 118.1 . .
C24 C23 C22 123.7(5) . .
C22 C23 H23 118.1 . .
C24 C25 C26 122.0(5) . .
C24 C25 H25 119.0 . .
C26 C25 H25 119.0 . .
C14 C13 H13 118.2 . .
C12 C13 H13 118.2 . .
C12 C13 C14 123.6(5) . .
C15 C14 C13 116.7(5) . .
C15 C14 C140 124.3(5) . .
C13 C14 C140 118.6(5) . .
C3 C2 C1 121.3(4) . .
C3 C2 C4 116.6(5) . 2_665
C4 C2 C1 121.7(5) 2_665 .
O1 C11 C16 118.4(5) . .
O1 C11 C12 121.3(5) . .
C12 C11 C16 120.2(5) . .
C23 C22 C21 117.1(5) . .
C23 C22 C220 119.9(5) . .
C21 C22 C220 123.0(5) . .
C2 C3 H3 118.9 . .
C2 C3 C4 122.3(5) . .
C4 C3 H3 118.9 . .
C145 C144 H144 120.4 . .
C145 C144 C143 119.2(6) . .
C143 C144 H144 120.4 . .
H12A C127 H12B 109.5 . .
H12A C127 H12C 109.5 . .
H12B C127 H12C 109.5 . .
C120 C127 H12A 109.5 . .
C120 C127 H12B 109.5 . .
C120 C127 H12C 109.5 . .
C146 C141 C140 123.0(5) . .
C142 C141 C140 120.0(5) . .
C142 C141 C146 117.0(6) . .
C13 C12 C11 117.6(5) . .
C13 C12 C120 121.1(5) . .
C11 C12 C120 120.7(5) . .
C2 C4 H4 119.5 2_665 .
C3 C4 C2 121.1(5) . 2_665
C3 C4 H4 119.5 . .
C221 C226 H226 119.6 . .
C225 C226 H226 119.6 . .
C225 C226 C221 120.9(7) . .
C248 C240 C24 108.2(5) . .
C248 C240 C241 113.2(5) . .
C248 C240 C247 106.6(6) . .
C241 C240 C24 108.3(5) . .
C241 C240 C247 108.3(5) . .
C247 C240 C24 112.3(5) . .
C127 C120 C12 111.4(5) . .
C127 C120 C121 113.8(5) . .
C12 C120 C121 107.4(5) . .
C128 C120 C127 106.6(5) . .
C128 C120 C12 112.1(5) . .
C128 C120 C121 105.5(5) . .
C226 C221 C220 120.4(6) . .
C222 C221 C226 117.7(6) . .
C222 C221 C220 122.0(6) . .
C14 C140 C147 111.6(5) . .
C141 C140 C14 109.4(4) . .
C141 C140 C147 108.2(5) . .
C141 C140 C148 112.1(5) . .
C148 C140 C14 108.1(5) . .
C148 C140 C147 107.4(6) . .
O2 C21 C26 118.2(4) . .
O2 C21 C22 121.5(4) . .
C26 C21 C22 120.2(5) . .
C144 C145 H145 119.4 . .
C144 C145 C146 121.2(7) . .
C146 C145 H145 119.4 . .
C240 C248 H24A 109.5 . .
C240 C248 H24B 109.5 . .
C240 C248 H24C 109.5 . .
H24A C248 H24B 109.5 . .
H24A C248 H24C 109.5 . .
H24B C248 H24C 109.5 . .
H22A C228 H22B 109.5 . .
H22A C228 H22C 109.5 . .
H22B C228 H22C 109.5 . .
C220 C228 H22A 109.5 . .
C220 C228 H22B 109.5 . .
C220 C228 H22C 109.5 . .
H22D C227 H22E 109.5 . .
H22D C227 H22F 109.5 . .
H22E C227 H22F 109.5 . .
C220 C227 H22D 109.5 . .
C220 C227 H22E 109.5 . .
C220 C227 H22F 109.5 . .
C120 C128 H12D 109.5 . .
C120 C128 H12E 109.5 . .
C120 C128 H12F 109.5 . .
H12D C128 H12E 109.5 . .
H12D C128 H12F 109.5 . .
H12E C128 H12F 109.5 . .
O1S C4S H4SA 110.6 . .
O1S C4S H4SB 110.6 . .
O1S C4S C3S 105.5(6) . .
H4SA C4S H4SB 108.8 . .
C3S C4S H4SA 110.6 . .
C3S C4S H4SB 110.6 . .
C221 C220 C22 110.5(5) . .
C228 C220 C22 109.2(5) . .
C228 C220 C221 109.0(5) . .
C227 C220 C22 110.2(5) . .
C227 C220 C221 109.9(5) . .
C227 C220 C228 108.0(6) . .
C144 C143 H143 119.9 . .
C144 C143 C142 120.2(7) . .
C142 C143 H143 119.9 . .
C140 C147 H14A 109.5 . .
C140 C147 H14B 109.5 . .
C140 C147 H14C 109.5 . .
H14A C147 H14B 109.5 . .
H14A C147 H14C 109.5 . .
H14B C147 H14C 109.5 . .
C122 C121 C120 122.0(6) . .
C126 C121 C120 119.5(6) . .
C126 C121 C122 118.4(6) . .
C141 C146 H146 119.8 . .
C145 C146 C141 120.4(6) . .
C145 C146 H146 119.8 . .
C141 C142 H142 119.0 . .
C143 C142 C141 122.0(6) . .
C143 C142 H142 119.0 . .
C241 C242 H242 118.9 . .
C241 C242 C243 122.2(7) . .
C243 C242 H242 118.9 . .
C242 C241 C240 119.4(6) . .
C242 C241 C246 117.1(6) . .
C246 C241 C240 123.5(6) . .
O1S C1S H1SA 110.6 . .
O1S C1S H1SB 110.6 . .
O1S C1S C2S 105.9(6) . .
H1SA C1S H1SB 108.7 . .
C2S C1S H1SA 110.6 . .
C2S C1S H1SB 110.6 . .
C221 C222 H222 119.3 . .
C221 C222 C223 121.4(7) . .
C223 C222 H222 119.3 . .
C226 C225 H225 119.7 . .
C224 C225 C226 120.6(7) . .
C224 C225 H225 119.7 . .
C225 C224 H224 120.0 . .
C223 C224 C225 119.9(7) . .
C223 C224 H224 120.0 . .
C241 C246 H246 119.7 . .
C245 C246 C241 120.7(8) . .
C245 C246 H246 119.7 . .
C246 C245 H245 119.5 . .
C244 C245 C246 121.1(8) . .
C244 C245 H245 119.5 . .
C121 C122 H122 120.0 . .
C121 C122 C123 119.9(7) . .
C123 C122 H122 120.0 . .
C242 C243 H243 120.6 . .
C244 C243 C242 118.8(9) . .
C244 C243 H243 120.6 . .
C140 C148 H14D 109.5 . .
C140 C148 H14E 109.5 . .
C140 C148 H14F 109.5 . .
H14D C148 H14E 109.5 . .
H14D C148 H14F 109.5 . .
H14E C148 H14F 109.5 . .
C121 C126 H126 119.7 . .
C121 C126 C125 120.7(8) . .
C125 C126 H126 119.7 . .
C245 C244 C243 120.0(8) . .
C245 C244 H244 120.0 . .
C243 C244 H244 120.0 . .
C240 C247 H24D 109.5 . .
C240 C247 H24E 109.5 . .
C240 C247 H24F 109.5 . .
H24D C247 H24E 109.5 . .
H24D C247 H24F 109.5 . .
H24E C247 H24F 109.5 . .
C222 C223 H223 120.2 . .
C224 C223 C222 119.5(8) . .
C224 C223 H223 120.2 . .
C126 C125 H125 120.1 . .
C124 C125 C126 119.8(9) . .
C124 C125 H125 120.1 . .
C125 C124 H124 120.4 . .
C123 C124 C125 119.3(8) . .
C123 C124 H124 120.4 . .
C1S C2S H2SA 110.9 . .
C1S C2S H2SB 110.9 . .
C1S C2S C3S 104.2(7) . .
H2SA C2S H2SB 108.9 . .
C3S C2S H2SA 110.9 . .
C3S C2S H2SB 110.9 . .
C4S C3S C2S 104.7(7) . .
C4S C3S H3SA 110.8 . .
C4S C3S H3SB 110.8 . .
C2S C3S H3SA 110.8 . .
C2S C3S H3SB 110.8 . .
H3SA C3S H3SB 108.9 . .
C122 C123 H123 119.1 . .
C124 C123 C122 121.8(8) . .
C124 C123 H123 119.1 . .
H12G C12S H12H 108.4 . .
C11S C12S H12G 110.1 . .
C11S C12S H12H 110.1 . .
C11S C12S O3S 108.0 . .
O3S C12S H12G 110.1 . .
O3S C12S H12H 110.1 . .
C12S C11S H11A 110.1 . .
C12S C11S H11B 110.1 . .
C12S C11S C10S 108.0 . .
H11A C11S H11B 108.4 . .
C10S C11S H11A 110.1 . .
C10S C11S H11B 110.1 . .
C11S C10S H10A 110.1 . .
C11S C10S H10B 110.1 . .
C11S C10S C9S 108.0 . .
H10A C10S H10B 108.4 . .
C9S C10S H10A 110.1 . .
C9S C10S H10B 110.1 . .
C10S C9S H9SA 110.1 . .
C10S C9S H9SB 110.1 . .
H9SA C9S H9SB 108.4 . .
O3S C9S C10S 108.0 . .
O3S C9S H9SA 110.1 . .
O3S C9S H9SB 110.1 . .
C12S O3S C9S 108.0 . .
H15A C15S H15B 108.4 . .
C16S C15S H15A 110.1 . .
C16S C15S H15B 110.1 . .
C16S C15S C14S 108.0 . .
C14S C15S H15A 110.1 . .
C14S C15S H15B 110.1 . .
C15S C16S H16A 110.1 . .
C15S C16S H16B 110.1 . .
H16A C16S H16B 108.4 . .
O4S C16S C15S 108.0 . .
O4S C16S H16A 110.1 . .
O4S C16S H16B 110.1 . .
C16S O4S C13S 108.0 . .
O4S C13S H13A 110.1 . .
O4S C13S H13B 110.1 . .
O4S C13S C14S 108.0 . .
H13A C13S H13B 108.4 . .
C14S C13S H13A 110.1 . .
C14S C13S H13B 110.1 . .
C15S C14S C13S 108.0 . .
C15S C14S H14G 110.1 . .
C15S C14S H14H 110.1 . .
C13S C14S H14G 110.1 . .
C13S C14S H14H 110.1 . .
H14G C14S H14H 108.4 . .

loop_
_geom_bond_atom_site_label_1
_geom_bond_atom_site_label_2
_geom_bond_distance
_geom_bond_site_symmetry_2
U1 I1 3.0553(4) .
U1 I2 3.0472(5) .
U1 O1 2.105(4) .
U1 O2 2.106(4) .
U1 O1S 2.412(4) .
U1 O2S 2.388(5) .
O1 C11 1.371(6) .
O2 C21 1.369(6) .
O1S C4S 1.449(7) .
O1S C1S 1.453(8) .
C16 C1 1.523(7) .
C16 C15 1.400(7) .
C16 C11 1.415(7) .
C1 H1 0.9800 .
C1 C26 1.523(7) .
C1 C2 1.531(7) .
C15 H15 0.9300 .
C15 C14 1.365(8) .
O2S C8S 1.4200 .
O2S C5S 1.4200 .
C8S H8SA 0.9700 .
C8S H8SB 0.9700 .
C8S C7S 1.4200 .
C7S H7SA 0.9700 .
C7S H7SB 0.9700 .
C7S C6S 1.4200 .
C6S H6SA 0.9700 .
C6S H6SB 0.9700 .
C6S C5S 1.4200 .
C5S H5SA 0.9700 .
C5S H5SB 0.9700 .
C24 C23 1.386(8) .
C24 C25 1.387(7) .
C24 C240 1.542(7) .
C26 C25 1.390(7) .
C26 C21 1.410(7) .
C23 H23 0.9300 .
C23 C22 1.397(7) .
C25 H25 0.9300 .
C13 H13 0.9300 .
C13 C14 1.406(8) .
C13 C12 1.392(8) .
C14 C140 1.537(7) .
C2 C3 1.381(7) .
C2 C4 1.398(7) 2_665
C11 C12 1.401(7) .
C22 C21 1.419(7) .
C22 C220 1.555(8) .
C3 H3 0.9300 .
C3 C4 1.390(7) .
C144 H144 0.9300 .
C144 C145 1.359(11) .
C144 C143 1.381(11) .
C127 H12A 0.9600 .
C127 H12B 0.9600 .
C127 H12C 0.9600 .
C127 C120 1.539(9) .
C141 C140 1.516(8) .
C141 C146 1.400(8) .
C141 C142 1.390(9) .
C12 C120 1.545(7) .
C4 C2 1.398(7) 2_665
C4 H4 0.9300 .
C226 H226 0.9300 .
C226 C221 1.390(10) .
C226 C225 1.382(9) .
C240 C248 1.524(9) .
C240 C241 1.533(9) .
C240 C247 1.536(8) .
C120 C128 1.534(9) .
C120 C121 1.551(9) .
C221 C220 1.546(8) .
C221 C222 1.365(10) .
C140 C147 1.538(9) .
C140 C148 1.537(9) .
C145 H145 0.9300 .
C145 C146 1.398(10) .
C248 H24A 0.9600 .
C248 H24B 0.9600 .
C248 H24C 0.9600 .
C228 H22A 0.9600 .
C228 H22B 0.9600 .
C228 H22C 0.9600 .
C228 C220 1.543(10) .
C227 H22D 0.9600 .
C227 H22E 0.9600 .
C227 H22F 0.9600 .
C227 C220 1.539(9) .
C128 H12D 0.9600 .
C128 H12E 0.9600 .
C128 H12F 0.9600 .
C4S H4SA 0.9700 .
C4S H4SB 0.9700 .
C4S C3S 1.484(11) .
C143 H143 0.9300 .
C143 C142 1.382(9) .
C147 H14A 0.9600 .
C147 H14B 0.9600 .
C147 H14C 0.9600 .
C121 C122 1.381(9) .
C121 C126 1.380(10) .
C146 H146 0.9300 .
C142 H142 0.9300 .
C242 H242 0.9300 .
C242 C241 1.383(9) .
C242 C243 1.388(11) .
C241 C246 1.387(9) .
C1S H1SA 0.9700 .
C1S H1SB 0.9700 .
C1S C2S 1.465(11) .
C222 H222 0.9300 .
C222 C223 1.409(10) .
C225 H225 0.9300 .
C225 C224 1.363(12) .
C224 H224 0.9300 .
C224 C223 1.357(12) .
C246 H246 0.9300 .
C246 C245 1.385(12) .
C245 H245 0.9300 .
C245 C244 1.351(14) .
C122 H122 0.9300 .
C122 C123 1.389(11) .
C243 H243 0.9300 .
C243 C244 1.377(13) .
C148 H14D 0.9600 .
C148 H14E 0.9600 .
C148 H14F 0.9600 .
C126 H126 0.9300 .
C126 C125 1.404(11) .
C244 H244 0.9300 .
C247 H24D 0.9600 .
C247 H24E 0.9600 .
C247 H24F 0.9600 .
C223 H223 0.9300 .
C125 H125 0.9300 .
C125 C124 1.372(13) .
C124 H124 0.9300 .
C124 C123 1.349(13) .
C2S H2SA 0.9700 .
C2S H2SB 0.9700 .
C2S C3S 1.499(13) .
C3S H3SA 0.9700 .
C3S H3SB 0.9700 .
C123 H123 0.9300 .
C12S H12G 0.9700 .
C12S H12H 0.9700 .
C12S C11S 1.4200 .
C12S O3S 1.4200 .
C11S H11A 0.9700 .
C11S H11B 0.9700 .
C11S C10S 1.4200 .
C10S H10A 0.9700 .
C10S H10B 0.9700 .
C10S C9S 1.4200 .
C9S H9SA 0.9700 .
C9S H9SB 0.9700 .
C9S O3S 1.4200 .
C15S H15A 0.9700 .
C15S H15B 0.9700 .
C15S C16S 1.4200 .
C15S C14S 1.4200 .
C16S H16A 0.9700 .
C16S H16B 0.9700 .
C16S O4S 1.4200 .
O4S C13S 1.4200 .
C13S H13A 0.9700 .
C13S H13B 0.9700 .
C13S C14S 1.4200 .
C14S H14G 0.9700 .
C14S H14H 0.9700 .

loop_
_geom_torsion_atom_site_label_1
_geom_torsion_atom_site_label_2
_geom_torsion_atom_site_label_3
_geom_torsion_atom_site_label_4
_geom_torsion
_geom_torsion_site_symmetry_1
_geom_torsion_site_symmetry_4
U1 O1 C11 C16 36.2(10) . .
U1 O1 C11 C12 -146.6(6) . .
U1 O2 C21 C26 -24.5(12) . .
U1 O2 C21 C22 153.4(7) . .
U1 O1S C4S C3S 174.3(6) . .
U1 O1S C1S C2S 165.3(6) . .
U1 O2S C8S C7S 157.9(5) . .
U1 O2S C5S C6S -154.7(5) . .
O1 C11 C12 C13 175.6(5) . .
O1 C11 C12 C120 -12.8(8) . .
O1S C4S C3S C2S 23.9(10) . .
O1S C1S C2S C3S 28.0(11) . .
C16 C1 C26 C25 -82.2(6) . .
C16 C1 C26 C21 96.5(6) . .
C16 C1 C2 C3 -30.7(6) . .
C16 C1 C2 C4 156.1(5) . 2_665
C16 C15 C14 C13 -0.8(8) . .
C16 C15 C14 C140 -173.6(5) . .
C16 C11 C12 C13 -7.3(8) . .
C16 C11 C12 C120 164.3(5) . .
C1 C16 C15 C14 171.3(5) . .
C1 C16 C11 O1 10.2(7) . .
C1 C16 C11 C12 -167.0(5) . .
C1 C26 C25 C24 -180.0(5) . .
C1 C26 C21 O2 -2.8(7) . .
C1 C26 C21 C22 179.3(5) . .
C1 C2 C3 C4 -173.7(5) . .
C15 C16 C1 C26 78.2(6) . .
C15 C16 C1 C2 -52.8(6) . .
C15 C16 C11 O1 -176.6(4) . .
C15 C16 C11 C12 6.2(7) . .
C15 C14 C140 C141 -127.9(6) . .
C15 C14 C140 C147 -8.1(8) . .
C15 C14 C140 C148 109.8(6) . .
O2S C8S C7S C6S 0.0 . .
C8S O2S C5S C6S 0.0 . .
C8S C7S C6S C5S 0.0 . .
C7S C6S C5S O2S 0.0 . .
C5S O2S C8S C7S 0.0 . .
C24 C23 C22 C21 0.2(8) . .
C24 C23 C22 C220 178.0(5) . .
C24 C240 C241 C242 59.2(7) . .
C24 C240 C241 C246 -120.7(6) . .
C26 C1 C2 C3 -160.3(5) . .
C26 C1 C2 C4 26.5(7) . 2_665
C23 C24 C25 C26 0.1(8) . .
C23 C24 C240 C248 112.1(7) . .
C23 C24 C240 C241 -124.8(6) . .
C23 C24 C240 C247 -5.3(9) . .
C23 C22 C21 O2 -176.6(5) . .
C23 C22 C21 C26 1.2(8) . .
C23 C22 C220 C221 0.5(8) . .
C23 C22 C220 C228 -119.3(6) . .
C23 C22 C220 C227 122.1(6) . .
C25 C24 C23 C22 -0.9(9) . .
C25 C24 C240 C248 -65.7(7) . .
C25 C24 C240 C241 57.4(7) . .
C25 C24 C240 C247 176.9(6) . .
C25 C26 C21 O2 175.9(5) . .
C25 C26 C21 C22 -2.0(8) . .
C13 C14 C140 C141 59.4(7) . .
C13 C14 C140 C147 179.2(5) . .
C13 C14 C140 C148 -62.9(7) . .
C13 C12 C120 C127 -121.6(6) . .
C13 C12 C120 C128 -2.2(8) . .
C13 C12 C120 C121 113.2(6) . .
C14 C13 C12 C11 4.6(8) . .
C14 C13 C12 C120 -167.0(5) . .
C2 C1 C26 C25 46.8(6) . .
C2 C1 C26 C21 -134.5(5) . .
C2 C3 C4 C2 0.2(9) . 2_665
C11 C16 C1 C26 -108.7(5) . .
C11 C16 C1 C2 120.3(5) . .
C11 C16 C15 C14 -2.0(8) . .
C11 C12 C120 C127 67.1(7) . .
C11 C12 C120 C128 -173.5(5) . .
C11 C12 C120 C121 -58.1(7) . .
C144 C145 C146 C141 0.9(10) . .
C144 C143 C142 C141 0.5(10) . .
C127 C120 C121 C122 19.2(8) . .
C127 C120 C121 C126 -165.1(6) . .
C12 C13 C14 C15 -0.5(8) . .
C12 C13 C14 C140 172.7(5) . .
C12 C120 C121 C122 143.0(6) . .
C12 C120 C121 C126 -41.3(8) . .
C4 C2 C3 C4 -0.2(9) 2_665 .
C226 C221 C220 C22 -80.4(7) . .
C226 C221 C220 C228 39.6(8) . .
C226 C221 C220 C227 157.8(6) . .
C226 C221 C222 C223 1.5(11) . .
C226 C225 C224 C223 1.1(12) . .
C240 C24 C23 C22 -178.7(6) . .
C240 C24 C25 C26 178.0(5) . .
C240 C241 C246 C245 178.9(6) . .
C120 C121 C122 C123 177.9(7) . .
C120 C121 C126 C125 -177.5(8) . .
C221 C226 C225 C224 -0.6(11) . .
C221 C222 C223 C224 -1.1(13) . .
C140 C141 C146 C145 178.0(6) . .
C140 C141 C142 C143 -178.7(6) . .
C21 C26 C25 C24 1.3(8) . .
C21 C22 C220 C221 178.2(5) . .
C21 C22 C220 C228 58.4(7) . .
C21 C22 C220 C227 -60.2(7) . .
C145 C144 C143 C142 -0.8(10) . .
C248 C240 C241 C242 179.1(5) . .
C248 C240 C241 C246 -0.8(8) . .
C128 C120 C121 C122 -97.3(7) . .
C128 C120 C121 C126 78.4(7) . .
C4S O1S C1S C2S -13.5(10) . .
C220 C22 C21 O2 5.7(8) . .
C220 C22 C21 C26 -176.5(5) . .
C220 C221 C222 C223 -177.9(7) . .
C143 C144 C145 C146 0.1(11) . .
C121 C122 C123 C124 -0.9(14) . .
C121 C126 C125 C124 -0.1(16) . .
C146 C141 C140 C14 -115.9(6) . .
C146 C141 C140 C147 122.2(6) . .
C146 C141 C140 C148 3.9(8) . .
C146 C141 C142 C143 0.5(9) . .
C142 C141 C140 C14 63.3(7) . .
C142 C141 C140 C147 -58.6(7) . .
C142 C141 C140 C148 -176.9(6) . .
C142 C141 C146 C145 -1.2(9) . .
C242 C241 C246 C245 -1.0(10) . .
C242 C243 C244 C245 1.2(12) . .
C241 C242 C243 C244 -0.5(11) . .
C241 C246 C245 C244 1.7(12) . .
C1S O1S C4S C3S -6.8(9) . .
C1S C2S C3S C4S -32.1(11) . .
C222 C221 C220 C22 98.9(7) . .
C222 C221 C220 C228 -141.1(7) . .
C222 C221 C220 C227 -22.9(8) . .
C225 C226 C221 C220 178.7(6) . .
C225 C226 C221 C222 -0.6(10) . .
C225 C224 C223 C222 -0.2(13) . .
C246 C245 C244 C243 -1.9(13) . .
C122 C121 C126 C125 -1.7(13) . .
C243 C242 C241 C240 -179.5(6) . .
C243 C242 C241 C246 0.4(9) . .
C126 C121 C122 C123 2.2(11) . .
C126 C125 C124 C123 1.4(17) . .
C247 C240 C241 C242 -62.9(7) . .
C247 C240 C241 C246 117.2(7) . .
C125 C124 C123 C122 -0.9(17) . .
C12S C11S C10S C9S 0.0 . .
C11S C12S O3S C9S 0.0 . .
C11S C10S C9S O3S 0.0 . .
C10S C9S O3S C12S 0.0 . .
O3S C12S C11S C10S 0.0 . .
C15S C16S O4S C13S 0.0 . .
C16S C15S C14S C13S 0.0 . .
C16S O4S C13S C14S 0.0 . .
O4S C13S C14S C15S 0.0 . .
C14S C15S C16S O4S 0.0 . .
